data_4034225
loop_
_publ_author_name
'Sivasakthikumaran, Ramakrishnan'
'Jambu, Subramanian'
'Jeganmohan, Masilamani'

_publ_section_title
;
 Ruthenium(II)-Catalyzed Distal Weak O-Coordinating C-H Alkylation of
 Arylacetamides with Alkenes: Combined Experimental and DFT Studies.
;
_journal_issue 7
_journal_name_full 'The Journal of organic chemistry'
_journal_page_first 3977
_journal_page_last 3989
_journal_paper_doi 10.1021/acs.joc.8b03257
_journal_volume 84
_journal_year 2019
_chemical_formula_moiety 'C16 H20 Br N O3'
_chemical_formula_sum 'C16 H20 Br N O3'
_chemical_formula_weight 354.24
_space_group_crystal_system monoclinic
_space_group_IT_number 14
_space_group_name_Hall '-P 2ybc'
_space_group_name_H-M_alt 'P 1 21/c 1'
_atom_sites_solution_hydrogens geom
_atom_sites_solution_primary direct
_audit_creation_date 2018-08-29
_audit_creation_method
;
Olex2 1.2
(compiled 2017.07.20 svn.r3457 for OlexSys, GUI svn.r5370)
;
_cell_angle_alpha 90
_cell_angle_beta 98.674(2)
_cell_angle_gamma 90
_cell_formula_units_Z 4
_cell_length_a 13.0330(7)
_cell_length_b 15.1328(8)
_cell_length_c 7.9409(3)
_cell_measurement_reflns_used 3819
_cell_measurement_temperature 296(2)
_cell_measurement_theta_max 25.21
_cell_measurement_theta_min 2.69
_cell_volume 1548.24(13)
_computing_data_collection 'Bruker APEX2'
_computing_molecular_graphics 'Olex2 (Dolomanov et al., 2009)'
_computing_publication_material 'Olex2 (Dolomanov et al., 2009)'
_computing_structure_refinement 'XH (Sheldrick, 2008)'
_computing_structure_solution 'SIR2004 (Burla et al., 2007)'
_diffrn_ambient_temperature 296.15
_diffrn_measured_fraction_theta_full 1.000
_diffrn_measured_fraction_theta_max 1.000
_diffrn_measurement_device_type 'Bruker APEX-II CCD'
_diffrn_measurement_method '\f and \w scans'
_diffrn_radiation_type MoK\a
_diffrn_radiation_wavelength 0.71073
_diffrn_reflns_av_R_equivalents 0.0479
_diffrn_reflns_av_unetI/netI 0.0538
_diffrn_reflns_Laue_measured_fraction_full 1.000
_diffrn_reflns_Laue_measured_fraction_max 1.000
_diffrn_reflns_limit_h_max 15
_diffrn_reflns_limit_h_min -15
_diffrn_reflns_limit_k_max 16
_diffrn_reflns_limit_k_min -17
_diffrn_reflns_limit_l_max 7
_diffrn_reflns_limit_l_min -9
_diffrn_reflns_number 10944
_diffrn_reflns_point_group_measured_fraction_full 1.000
_diffrn_reflns_point_group_measured_fraction_max 1.000
_diffrn_reflns_theta_full 24.999
_diffrn_reflns_theta_max 24.999
_diffrn_reflns_theta_min 1.581
_diffrn_standards_number 0
_exptl_absorpt_coefficient_mu 2.665
_exptl_absorpt_correction_T_max 0.726
_exptl_absorpt_correction_T_min 0.440
_exptl_absorpt_correction_type multi-scan
_exptl_crystal_colour colourless
_exptl_crystal_colour_primary colourless
_exptl_crystal_density_diffrn 1.520
_exptl_crystal_description Block
_exptl_crystal_F_000 728
_exptl_crystal_size_max 0.35
_exptl_crystal_size_mid 0.26
_exptl_crystal_size_min 0.12
_refine_diff_density_max 0.341
_refine_diff_density_min -0.402
_refine_diff_density_rms 0.068
_refine_ls_extinction_method none
_refine_ls_goodness_of_fit_ref 0.982
_refine_ls_hydrogen_treatment constr
_refine_ls_matrix_type full
_refine_ls_number_parameters 191
_refine_ls_number_reflns 2732
_refine_ls_number_restraints 0
_refine_ls_restrained_S_all 0.982
_refine_ls_R_factor_all 0.0676
_refine_ls_R_factor_gt 0.0385
_refine_ls_shift/su_max 0.000
_refine_ls_shift/su_mean 0.000
_refine_ls_structure_factor_coef Fsqd
_refine_ls_weighting_details 'w=1/[\s^2^(Fo^2^)+(0.0654P)^2^] where P=(Fo^2^+2Fc^2^)/3'
_refine_ls_weighting_scheme calc
_refine_ls_wR_factor_gt 0.0981
_refine_ls_wR_factor_ref 0.1109
_reflns_Friedel_coverage 0.000
_reflns_number_gt 1896
_reflns_number_total 2732
_reflns_threshold_expression 'I > 2\s(I)'
_cod_data_source_file jo8b03257_si_002.cif
_cod_data_source_block 6ha
_cod_database_code 4034225
_shelx_shelxl_version_number 2014/7
_shelx_space_group_comment
;
The symmetry employed for this shelxl refinement is uniquely defined 
by the following loop, which should always be used as a source of 
symmetry information in preference to the above space-group names. 
They are only intended as comments. 
;
_shelx_estimated_absorpt_t_max 0.740
_shelx_estimated_absorpt_t_min 0.456
_olex2_refinement_description
;
1. Fixed Uiso
 At 1.2 times of:
  All C(H) groups, All C(H,H) groups
 At 1.5 times of:
  All C(H,H,H) groups
2.a Secondary CH2 refined with riding coordinates:
 C7(H7A,H7B), C8(H8A,H8B), C11(H11A,H11B), C13(H13A,H13B), C14(H14A,H14B),
 C15(H15A,H15B), C16(H16A,H16B)
2.b Aromatic/amide H refined with riding coordinates:
 C2(H2), C3(H3), C6(H6)
2.c Idealised Me refined as rotating group:
 C10(H10A,H10B,H10C)
;
_olex2_submission_special_instructions 'No special instructions were received'

loop_
_space_group_symop_operation_xyz
'x, y, z'
'-x, y+1/2, -z+1/2'
'-x, -y, -z'
'x, -y-1/2, z-1/2'

loop_
_atom_site_label
_atom_site_type_symbol
_atom_site_fract_x
_atom_site_fract_y
_atom_site_fract_z
_atom_site_U_iso_or_equiv
_atom_site_adp_type
_atom_site_occupancy
_atom_site_site_symmetry_order
_atom_site_calc_flag
_atom_site_refinement_flags_posn
Br1 Br -0.31619(3) 0.83591(3) 0.19567(5) 0.0591(2) Uani 1 1 d .
C1 C -0.1734(2) 0.8425(2) 0.2896(4) 0.0353(8) Uani 1 1 d .
C2 C -0.1314(3) 0.7793(2) 0.4037(4) 0.0430(8) Uani 1 1 d .
H2 H -0.1715 0.7323 0.4318 0.052 Uiso 1 1 calc R
C3 C -0.0287(3) 0.7868(2) 0.4759(4) 0.0392(8) Uani 1 1 d .
H3 H -0.0002 0.7444 0.5538 0.047 Uiso 1 1 calc R
C4 C 0.0334(2) 0.85573(19) 0.4358(4) 0.0315(7) Uani 1 1 d .
C5 C -0.0105(2) 0.9187(2) 0.3138(3) 0.0300(7) Uani 1 1 d .
C6 C -0.1139(2) 0.9114(2) 0.2428(4) 0.0360(8) Uani 1 1 d .
H6 H -0.1434 0.9528 0.1635 0.043 Uiso 1 1 calc R
C7 C 0.1444(3) 0.8659(2) 0.5174(4) 0.0378(8) Uani 1 1 d .
H7A H 0.1880 0.8556 0.4306 0.045 Uiso 1 1 calc R
H7B H 0.1546 0.9269 0.5538 0.045 Uiso 1 1 calc R
C8 C 0.1823(2) 0.8090(2) 0.6642(4) 0.0411(8) Uani 1 1 d .
H8A H 0.1730 0.7475 0.6304 0.049 Uiso 1 1 calc R
H8B H 0.1412 0.8198 0.7543 0.049 Uiso 1 1 calc R
C9 C 0.2945(3) 0.8252(2) 0.7311(4) 0.0387(8) Uani 1 1 d .
C10 C 0.4393(3) 0.7696(3) 0.9152(5) 0.0591(11) Uani 1 1 d .
H10A H 0.4819 0.7646 0.8270 0.089 Uiso 1 1 calc GR
H10B H 0.4571 0.7235 0.9976 0.089 Uiso 1 1 calc GR
H10C H 0.4506 0.8261 0.9699 0.089 Uiso 1 1 calc GR
C11 C 0.0542(2) 0.9940(2) 0.2620(4) 0.0336(7) Uani 1 1 d .
H11A H 0.0856 1.0256 0.3629 0.040 Uiso 1 1 calc R
H11B H 0.0096 1.0349 0.1908 0.040 Uiso 1 1 calc R
C12 C 0.1384(2) 0.9613(2) 0.1658(4) 0.0310(7) Uani 1 1 d .
C13 C 0.2706(3) 1.0594(2) 0.3401(4) 0.0519(10) Uani 1 1 d .
H13A H 0.2644 1.0357 0.4516 0.062 Uiso 1 1 calc R
H13B H 0.2318 1.1143 0.3236 0.062 Uiso 1 1 calc R
C14 C 0.3814(3) 1.0732(4) 0.3210(7) 0.0953(17) Uani 1 1 d .
H14A H 0.3885 1.1251 0.2520 0.114 Uiso 1 1 calc R
H14B H 0.4233 1.0814 0.4316 0.114 Uiso 1 1 calc R
C15 C 0.4145(3) 0.9950(3) 0.2389(7) 0.0917(16) Uani 1 1 d .
H15A H 0.4421 0.9514 0.3234 0.110 Uiso 1 1 calc R
H15B H 0.4680 1.0098 0.1710 0.110 Uiso 1 1 calc R
C16 C 0.3204(3) 0.9594(2) 0.1277(5) 0.0505(9) Uani 1 1 d .
H16A H 0.3174 0.9796 0.0111 0.061 Uiso 1 1 calc R
H16B H 0.3198 0.8953 0.1290 0.061 Uiso 1 1 calc R
N1 N 0.2339(2) 0.99547(17) 0.2049(3) 0.0367(6) Uani 1 1 d .
O1 O 0.3458(2) 0.88458(18) 0.6957(3) 0.0629(7) Uani 1 1 d .
O2 O 0.33216(17) 0.76145(16) 0.8422(3) 0.0520(7) Uani 1 1 d .
O3 O 0.11889(17) 0.90599(14) 0.0526(3) 0.0402(5) Uani 1 1 d .

loop_
_atom_site_aniso_label
_atom_site_aniso_U_11
_atom_site_aniso_U_22
_atom_site_aniso_U_33
_atom_site_aniso_U_23
_atom_site_aniso_U_13
_atom_site_aniso_U_12
Br1 0.0301(2) 0.0801(4) 0.0644(3) 0.0096(2) -0.00112(18) -0.00552(18)
C1 0.0202(16) 0.050(2) 0.0354(17) -0.0024(16) 0.0018(13) 0.0014(14)
C2 0.048(2) 0.042(2) 0.0396(18) 0.0087(16) 0.0092(16) -0.0075(17)
C3 0.0403(19) 0.038(2) 0.0382(18) 0.0086(15) 0.0017(15) 0.0016(16)
C4 0.0385(19) 0.0289(19) 0.0277(15) -0.0021(13) 0.0073(14) 0.0053(14)
C5 0.0328(17) 0.0291(18) 0.0294(15) -0.0024(13) 0.0089(13) 0.0048(13)
C6 0.0379(18) 0.039(2) 0.0306(16) 0.0057(15) 0.0050(14) 0.0073(15)
C7 0.0369(19) 0.0393(19) 0.0367(17) 0.0037(15) 0.0037(14) 0.0035(15)
C8 0.038(2) 0.041(2) 0.0423(19) 0.0023(15) 0.0016(16) -0.0007(15)
C9 0.043(2) 0.039(2) 0.0332(17) 0.0011(16) 0.0046(15) -0.0006(17)
C10 0.038(2) 0.080(3) 0.054(2) 0.010(2) -0.0071(18) 0.006(2)
C11 0.0356(17) 0.0277(18) 0.0373(16) 0.0003(14) 0.0043(14) 0.0044(14)
C12 0.0378(18) 0.0277(18) 0.0270(15) 0.0074(14) 0.0029(13) -0.0025(15)
C13 0.052(2) 0.050(2) 0.052(2) -0.0082(18) 0.0027(18) -0.0185(18)
C14 0.055(3) 0.117(4) 0.112(4) -0.040(4) 0.004(3) -0.030(3)
C15 0.037(2) 0.094(4) 0.140(4) -0.015(4) 0.000(3) -0.005(2)
C16 0.039(2) 0.051(2) 0.063(2) 0.0024(18) 0.0123(18) -0.0003(17)
N1 0.0363(16) 0.0388(16) 0.0354(13) -0.0064(12) 0.0069(11) -0.0044(13)
O1 0.0492(16) 0.0612(18) 0.0723(18) 0.0257(14) -0.0105(13) -0.0196(14)
O2 0.0364(14) 0.0558(16) 0.0601(15) 0.0190(12) -0.0047(12) -0.0001(11)
O3 0.0483(14) 0.0382(14) 0.0341(11) -0.0086(11) 0.0056(10) -0.0052(10)

loop_
_atom_type_symbol
_atom_type_description
_atom_type_scat_dispersion_real
_atom_type_scat_dispersion_imag
_atom_type_scat_source
C C 0.0033 0.0016 'International Tables Vol C Tables 4.2.6.8 and 6.1.1.4'
H H 0.0000 0.0000 'International Tables Vol C Tables 4.2.6.8 and 6.1.1.4'
O O 0.0106 0.0060 'International Tables Vol C Tables 4.2.6.8 and 6.1.1.4'
Br Br -0.2901 2.4595 'International Tables Vol C Tables 4.2.6.8 and 6.1.1.4'
N N 0.0061 0.0033 'International Tables Vol C Tables 4.2.6.8 and 6.1.1.4'

loop_
_geom_angle_atom_site_label_1
_geom_angle_atom_site_label_2
_geom_angle_atom_site_label_3
_geom_angle
C2 C1 Br1 119.4(2)
C2 C1 C6 121.2(3)
C6 C1 Br1 119.3(2)
C1 C2 H2 120.6
C1 C2 C3 118.8(3)
C3 C2 H2 120.6
C2 C3 H3 119.0
C2 C3 C4 122.0(3)
C4 C3 H3 119.0
C3 C4 C5 118.3(3)
C3 C4 C7 122.4(3)
C5 C4 C7 119.3(3)
C4 C5 C11 120.6(3)
C6 C5 C4 119.5(3)
C6 C5 C11 119.9(3)
C1 C6 C5 120.1(3)
C1 C6 H6 120.0
C5 C6 H6 120.0
C4 C7 H7A 107.8
C4 C7 H7B 107.8
H7A C7 H7B 107.2
C8 C7 C4 117.9(3)
C8 C7 H7A 107.8
C8 C7 H7B 107.8
C7 C8 H8A 109.2
C7 C8 H8B 109.2
C7 C8 C9 112.2(3)
H8A C8 H8B 107.9
C9 C8 H8A 109.2
C9 C8 H8B 109.2
O1 C9 C8 126.7(3)
O1 C9 O2 122.5(3)
O2 C9 C8 110.7(3)
H10A C10 H10B 109.5
H10A C10 H10C 109.5
H10B C10 H10C 109.5
O2 C10 H10A 109.5
O2 C10 H10B 109.5
O2 C10 H10C 109.5
C5 C11 H11A 109.3
C5 C11 H11B 109.3
C5 C11 C12 111.6(2)
H11A C11 H11B 108.0
C12 C11 H11A 109.3
C12 C11 H11B 109.3
N1 C12 C11 118.4(3)
O3 C12 C11 120.5(3)
O3 C12 N1 121.1(3)
H13A C13 H13B 109.1
C14 C13 H13A 111.1
C14 C13 H13B 111.1
N1 C13 H13A 111.1
N1 C13 H13B 111.1
N1 C13 C14 103.4(3)
C13 C14 H14A 110.3
C13 C14 H14B 110.3
H14A C14 H14B 108.6
C15 C14 C13 106.9(4)
C15 C14 H14A 110.3
C15 C14 H14B 110.3
C14 C15 H15A 110.4
C14 C15 H15B 110.4
C14 C15 C16 106.6(4)
H15A C15 H15B 108.6
C16 C15 H15A 110.4
C16 C15 H15B 110.4
C15 C16 H16A 111.1
C15 C16 H16B 111.1
H16A C16 H16B 109.0
N1 C16 C15 103.4(3)
N1 C16 H16A 111.1
N1 C16 H16B 111.1
C12 N1 C13 127.7(3)
C12 N1 C16 120.3(3)
C16 N1 C13 111.4(3)
C9 O2 C10 116.0(3)

loop_
_geom_bond_atom_site_label_1
_geom_bond_atom_site_label_2
_geom_bond_distance
Br1 C1 1.901(3)
C1 C2 1.373(4)
C1 C6 1.383(4)
C2 H2 0.9300
C2 C3 1.379(5)
C3 H3 0.9300
C3 C4 1.386(4)
C4 C5 1.416(4)
C4 C7 1.501(4)
C5 C6 1.385(4)
C5 C11 1.510(4)
C6 H6 0.9300
C7 H7A 0.9700
C7 H7B 0.9700
C7 C8 1.473(4)
C8 H8A 0.9700
C8 H8B 0.9700
C8 C9 1.499(4)
C9 O1 1.179(4)
C9 O2 1.349(4)
C10 H10A 0.9600
C10 H10B 0.9600
C10 H10C 0.9600
C10 O2 1.434(4)
C11 H11A 0.9700
C11 H11B 0.9700
C11 C12 1.512(4)
C12 N1 1.341(4)
C12 O3 1.226(3)
C13 H13A 0.9700
C13 H13B 0.9700
C13 C14 1.490(6)
C13 N1 1.470(4)
C14 H14A 0.9700
C14 H14B 0.9700
C14 C15 1.448(6)
C15 H15A 0.9700
C15 H15B 0.9700
C15 C16 1.499(5)
C16 H16A 0.9700
C16 H16B 0.9700
C16 N1 1.467(4)

loop_
_geom_torsion_atom_site_label_1
_geom_torsion_atom_site_label_2
_geom_torsion_atom_site_label_3
_geom_torsion_atom_site_label_4
_geom_torsion
Br1 C1 C2 C3 -177.5(2)
Br1 C1 C6 C5 178.1(2)
C1 C2 C3 C4 -0.5(5)
C2 C1 C6 C5 -1.4(4)
C2 C3 C4 C5 -1.5(4)
C2 C3 C4 C7 178.2(3)
C3 C4 C5 C6 2.0(4)
C3 C4 C5 C11 -178.5(3)
C3 C4 C7 C8 -10.1(4)
C4 C5 C6 C1 -0.6(4)
C4 C5 C11 C12 67.1(3)
C4 C7 C8 C9 179.1(3)
C5 C4 C7 C8 169.5(3)
C5 C11 C12 N1 -136.1(3)
C5 C11 C12 O3 45.2(4)
C6 C1 C2 C3 1.9(5)
C6 C5 C11 C12 -113.4(3)
C7 C4 C5 C6 -177.7(3)
C7 C4 C5 C11 1.8(4)
C7 C8 C9 O1 12.2(5)
C7 C8 C9 O2 -168.1(3)
C8 C9 O2 C10 179.9(3)
C11 C5 C6 C1 179.9(2)
C11 C12 N1 C13 3.7(5)
C11 C12 N1 C16 173.7(3)
C13 C14 C15 C16 30.1(6)
C14 C13 N1 C12 -179.4(4)
C14 C13 N1 C16 9.9(4)
C14 C15 C16 N1 -23.0(5)
C15 C16 N1 C12 -163.9(3)
C15 C16 N1 C13 7.7(4)
N1 C13 C14 C15 -24.4(5)
O1 C9 O2 C10 -0.4(5)
O3 C12 N1 C13 -177.7(3)
O3 C12 N1 C16 -7.6(4)
